data_7706639
loop_
_publ_author_name
'Abucayon, Erwin G.'
'Chu, Jia-Min'
'Ayala, Megan'
'Khade, Rahul L.'
'Zhang, Yong'
'Richter-Addo, George B'

_publ_section_title
;
 Insight into the preferential N-binding <i>versus</i> O-binding of
 nitrosoarenes to ferrous and ferric heme centers.
;
_journal_issue 10
_journal_name_full 'Dalton transactions (Cambridge, England : 2003)'
_journal_page_first 3487
_journal_page_last 3498
_journal_paper_doi 10.1039/d0dt03604h
_journal_volume 50
_journal_year 2021
_chemical_formula_moiety 'C56 H74 Fe N8 O'
_chemical_formula_sum 'C56 H74 Fe N8 O'
_chemical_formula_weight 931.08
_space_group_crystal_system monoclinic
_space_group_IT_number 14
_space_group_name_Hall '-P 2yn'
_space_group_name_H-M_alt 'P 1 21/n 1'
_atom_sites_solution_hydrogens mixed
_atom_sites_solution_primary dual
_atom_sites_solution_secondary difmap
_audit_creation_method SHELXL-2018/3
_audit_update_record
;
2021-02-06 deposited with the CCDC.	2021-02-10 downloaded from the CCDC.
;
_cell_angle_alpha 90
_cell_angle_beta 105.549(3)
_cell_angle_gamma 90
_cell_formula_units_Z 4
_cell_length_a 14.1052(13)
_cell_length_b 14.6434(15)
_cell_length_c 24.980(2)
_cell_measurement_reflns_used 9890
_cell_measurement_temperature 100(2)
_cell_measurement_theta_max 26.93
_cell_measurement_theta_min 2.19
_cell_volume 4970.7(8)
_computing_cell_refinement 'SAINT (Bruker, 2016)'
_computing_data_collection 'APEX3 (Bruker, 2018)'
_computing_data_reduction 'SAINT (Bruker, 2016)'
_computing_molecular_graphics 'Mercury (CCDC, 2018)'
_computing_publication_material 'SHELXL-2018/3 (Sheldrick, 2015b)'
_computing_structure_refinement 'SHELXL-2018/3 (Sheldrick, 2015b)'
_computing_structure_solution 'SHELXT (Sheldrick, 2015a)'
_diffrn_ambient_temperature 100(2)
_diffrn_measured_fraction_theta_full 0.999
_diffrn_measured_fraction_theta_max 0.996
_diffrn_measurement_device_type 'Bruker Photon II CPAD'
_diffrn_measurement_method '\f and \w scans'
_diffrn_radiation_type MoK\a
_diffrn_radiation_wavelength 0.71073
_diffrn_reflns_av_R_equivalents 0.0828
_diffrn_reflns_av_unetI/netI 0.0551
_diffrn_reflns_Laue_measured_fraction_full 0.999
_diffrn_reflns_Laue_measured_fraction_max 0.996
_diffrn_reflns_limit_h_max 18
_diffrn_reflns_limit_h_min -18
_diffrn_reflns_limit_k_max 18
_diffrn_reflns_limit_k_min -18
_diffrn_reflns_limit_l_max 32
_diffrn_reflns_limit_l_min -32
_diffrn_reflns_number 72590
_diffrn_reflns_point_group_measured_fraction_full 0.999
_diffrn_reflns_point_group_measured_fraction_max 0.996
_diffrn_reflns_theta_full 25.242
_diffrn_reflns_theta_max 27.366
_diffrn_reflns_theta_min 2.191
_exptl_absorpt_coefficient_mu 0.352
_exptl_absorpt_correction_T_max 0.986
_exptl_absorpt_correction_T_min 0.942
_exptl_absorpt_correction_type multi-scan
_exptl_absorpt_process_details 'SADABS (Sheldrick, 2015c)'
_exptl_crystal_colour red
_exptl_crystal_density_diffrn 1.244
_exptl_crystal_description plate
_exptl_crystal_F_000 2000
_exptl_crystal_recrystallization_method 'Re-crystallisation from solvent'
_exptl_crystal_size_max 0.173
_exptl_crystal_size_mid 0.156
_exptl_crystal_size_min 0.040
_refine_diff_density_max 0.419
_refine_diff_density_min -0.732
_refine_diff_density_rms 0.061
_refine_ls_extinction_method none
_refine_ls_goodness_of_fit_ref 1.027
_refine_ls_hydrogen_treatment constr
_refine_ls_matrix_type full
_refine_ls_number_parameters 611
_refine_ls_number_reflns 11216
_refine_ls_number_restraints 51
_refine_ls_restrained_S_all 1.027
_refine_ls_R_factor_all 0.0802
_refine_ls_R_factor_gt 0.0468
_refine_ls_shift/su_max 0.001
_refine_ls_shift/su_mean 0.000
_refine_ls_structure_factor_coef Fsqd
_refine_ls_weighting_details 'w=1/[\s^2^(Fo^2^)+(0.0330P)^2^+3.5800P] where P=(Fo^2^+2Fc^2^)/3'
_refine_ls_weighting_scheme calc
_refine_ls_wR_factor_gt 0.0929
_refine_ls_wR_factor_ref 0.1064
_reflns_Friedel_coverage 0.000
_reflns_number_gt 7946
_reflns_number_total 11216
_reflns_threshold_expression 'I > 2\s(I)'
_cod_data_source_file d0dt03604h3.cif
_cod_data_source_block 18305a
_cod_depositor_comments 'Adding full bibliography for 7706639--7706641.cif.'
_cod_original_sg_symbol_H-M 'P 21/n'
_cod_database_code 7706639
_shelx_space_group_comment
;
The symmetry employed for this shelxl refinement is uniquely defined
by the following loop, which should always be used as a source of
symmetry information in preference to the above space-group names.
They are only intended as comments.
;
_shelx_estimated_absorpt_t_min 0.942
_shelx_estimated_absorpt_t_max 0.986

loop_
_space_group_symop_operation_xyz
'x, y, z'
'-x+1/2, y+1/2, -z+1/2'
'-x, -y, -z'
'x-1/2, -y-1/2, z-1/2'

loop_
_atom_site_label
_atom_site_type_symbol
_atom_site_fract_x
_atom_site_fract_y
_atom_site_fract_z
_atom_site_U_iso_or_equiv
_atom_site_adp_type
_atom_site_occupancy
_atom_site_site_symmetry_order
_atom_site_calc_flag
_atom_site_refinement_flags_posn
_atom_site_refinement_flags_adp
_atom_site_refinement_flags_occupancy
_atom_site_disorder_assembly
_atom_site_disorder_group
Fe1 Fe 0.67471(2) 0.72275(2) 0.63582(2) 0.01571(8) Uani 1 1 d D . . . .
O1 O 0.84388(12) 0.66614(12) 0.71101(7) 0.0221(5) Uani 0.901(4) 1 d D . P A 1
O1' O 0.5031(12) 0.6548(11) 0.5626(5) 0.035(5) Uani 0.099(4) 1 d D . P A 2
N1 N 0.66730(12) 0.85831(12) 0.62339(7) 0.0162(4) Uani 1 1 d . . . . .
N2 N 0.64819(12) 0.74050(11) 0.70933(7) 0.0146(4) Uani 1 1 d . . . . .
N3 N 0.66454(12) 0.58780(11) 0.64344(7) 0.0147(4) Uani 1 1 d . . . . .
N4 N 0.69312(12) 0.70639(11) 0.55945(7) 0.0150(4) Uani 1 1 d . . . . .
N5 N 0.52382(15) 0.71900(15) 0.59492(9) 0.0161(5) Uani 0.901(4) 1 d D . P A 1
H5A H 0.509166 0.772119 0.575556 0.019 Uiso 0.901(4) 1 calc R U P A 1
H5B H 0.514862 0.673238 0.569401 0.019 Uiso 0.901(4) 1 calc R U P A 1
N5' N 0.5426(3) 0.6990(16) 0.6079(5) 0.0161(5) Uani 0.099(4) 1 d D . P A 2
N6 N 0.22353(14) 0.67900(14) 0.70489(8) 0.0277(5) Uani 1 1 d . . . . .
N7 N 0.80710(15) 0.7140(3) 0.66747(12) 0.0137(5) Uani 0.901(4) 1 d D . P A 1
N7' N 0.8245(3) 0.702(3) 0.6748(10) 0.0137(5) Uani 0.099(4) 1 d D . P A 2
H7'1 H 0.841115 0.730681 0.708308 0.016 Uiso 0.099(4) 1 calc R U P A 2
H7'2 H 0.836654 0.641261 0.680584 0.016 Uiso 0.099(4) 1 calc R U P A 2
N8 N 1.09550(14) 0.80038(13) 0.55560(8) 0.0262(4) Uani 1 1 d . . . . .
C1 C 0.67899(15) 0.90616(14) 0.57798(8) 0.0166(4) Uani 1 1 d . . . . .
C2 C 0.66605(15) 1.00314(14) 0.58454(9) 0.0175(4) Uani 1 1 d . . . . .
C3 C 0.64466(15) 1.01418(14) 0.63422(9) 0.0175(4) Uani 1 1 d . . . . .
C4 C 0.64716(15) 0.92407(14) 0.65848(8) 0.0164(4) Uani 1 1 d . . . . .
C5 C 0.63414(14) 0.90693(14) 0.71051(8) 0.0168(4) Uani 1 1 d . . . . .
H5 H 0.622805 0.958048 0.731386 0.020 Uiso 1 1 calc R U . . .
C6 C 0.63620(14) 0.82173(14) 0.73475(8) 0.0149(4) Uani 1 1 d . . . . .
C7 C 0.62326(14) 0.80553(14) 0.78974(8) 0.0164(4) Uani 1 1 d . . . . .
C8 C 0.62704(14) 0.71355(15) 0.79712(8) 0.0171(4) Uani 1 1 d . . . . .
C9 C 0.64216(14) 0.67362(14) 0.74702(8) 0.0161(4) Uani 1 1 d . . . . .
C10 C 0.64460(14) 0.58066(14) 0.73738(9) 0.0169(4) Uani 1 1 d . . . . .
H10 H 0.641328 0.541068 0.766960 0.020 Uiso 1 1 calc R U . . .
C11 C 0.65134(14) 0.54052(14) 0.68864(8) 0.0159(4) Uani 1 1 d . . . . .
C12 C 0.64259(14) 0.44335(14) 0.67691(9) 0.0179(4) Uani 1 1 d . . . . .
C13 C 0.65193(14) 0.43213(14) 0.62455(9) 0.0158(4) Uani 1 1 d . . . . .
C14 C 0.66719(14) 0.52219(14) 0.60433(8) 0.0161(4) Uani 1 1 d . . . . .
C15 C 0.68592(14) 0.53972(14) 0.55354(9) 0.0169(4) Uani 1 1 d . . . . .
H15 H 0.688956 0.488591 0.530652 0.020 Uiso 1 1 calc R U . . .
C16 C 0.70056(14) 0.62491(14) 0.53324(8) 0.0155(4) Uani 1 1 d . . . . .
C17 C 0.72169(15) 0.64129(15) 0.48041(9) 0.0181(4) Uani 1 1 d . . . . .
C18 C 0.72640(15) 0.73316(15) 0.47468(8) 0.0173(4) Uani 1 1 d . . . . .
C19 C 0.70717(14) 0.77319(14) 0.52359(8) 0.0153(4) Uani 1 1 d . . . . .
C20 C 0.70014(15) 0.86593(14) 0.53236(8) 0.0177(4) Uani 1 1 d . . . . .
H20 H 0.710815 0.905704 0.504498 0.021 Uiso 1 1 calc R U . . .
C21 C 0.67796(16) 1.07509(14) 0.54371(9) 0.0206(5) Uani 1 1 d . . . . .
H21A H 0.738680 1.061779 0.532436 0.025 Uiso 1 1 calc R U . . .
H21B H 0.687108 1.134967 0.562812 0.025 Uiso 1 1 calc R U . . .
C22 C 0.59250(17) 1.08293(16) 0.49145(9) 0.0265(5) Uani 1 1 d . . . . .
H22A H 0.606324 1.131526 0.467635 0.040 Uiso 1 1 d R U . . .
H22B H 0.532014 1.097439 0.501894 0.040 Uiso 1 1 d R U . . .
H22C H 0.584227 1.024838 0.471246 0.040 Uiso 1 1 d R U . . .
C23 C 0.61823(16) 1.09992(14) 0.65970(9) 0.0214(5) Uani 1 1 d . . . . .
H23A H 0.645272 1.153075 0.644217 0.026 Uiso 1 1 calc R U . . .
H23B H 0.649055 1.098565 0.700268 0.026 Uiso 1 1 calc R U . . .
C24 C 0.50722(18) 1.11197(18) 0.64921(12) 0.0385(7) Uani 1 1 d . . . . .
H24A H 0.476883 1.118292 0.609218 0.058 Uiso 1 1 d R U . . .
H24B H 0.493899 1.166862 0.668432 0.058 Uiso 1 1 d R U . . .
H24C H 0.479640 1.058501 0.663241 0.058 Uiso 1 1 d R U . . .
C25 C 0.60558(15) 0.87863(15) 0.82832(9) 0.0191(5) Uani 1 1 d . . . . .
H25A H 0.638415 0.935573 0.821562 0.023 Uiso 1 1 calc R U . . .
H25B H 0.635976 0.859585 0.867162 0.023 Uiso 1 1 calc R U . . .
C26 C 0.49687(17) 0.89816(18) 0.82125(11) 0.0354(6) Uani 1 1 d . . . . .
H26A H 0.466342 0.917892 0.783018 0.053 Uiso 1 1 d R U . . .
H26B H 0.490042 0.946529 0.847073 0.053 Uiso 1 1 d R U . . .
H26C H 0.464259 0.842616 0.829132 0.053 Uiso 1 1 d R U . . .
C27 C 0.61279(17) 0.65902(16) 0.84541(9) 0.0242(5) Uani 1 1 d . . . . .
H27A H 0.625977 0.698722 0.878677 0.029 Uiso 1 1 calc R U . . .
H27B H 0.661126 0.608455 0.853406 0.029 Uiso 1 1 calc R U . . .
C28 C 0.50892(19) 0.61929(18) 0.83467(11) 0.0356(6) Uani 1 1 d . . . . .
H28A H 0.460599 0.668928 0.826207 0.053 Uiso 1 1 d R U . . .
H28B H 0.502911 0.586458 0.867788 0.053 Uiso 1 1 d R U . . .
H28C H 0.496796 0.577051 0.803122 0.053 Uiso 1 1 d R U . . .
C29 C 0.62135(15) 0.37244(15) 0.71558(9) 0.0193(5) Uani 1 1 d . . . . .
H29A H 0.660766 0.386046 0.753904 0.023 Uiso 1 1 calc R U . . .
H29B H 0.642099 0.311913 0.705150 0.023 Uiso 1 1 calc R U . . .
C30 C 0.51247(16) 0.36825(17) 0.71452(10) 0.0279(5) Uani 1 1 d . . . . .
H30A H 0.491953 0.427333 0.726072 0.042 Uiso 1 1 d R U . . .
H30B H 0.502686 0.320558 0.740045 0.042 Uiso 1 1 d R U . . .
H30C H 0.473031 0.354135 0.676763 0.042 Uiso 1 1 d R U . . .
C31 C 0.64527(15) 0.34512(14) 0.59201(9) 0.0196(5) Uani 1 1 d . . . . .
H31A H 0.670487 0.294128 0.617941 0.024 Uiso 1 1 calc R U . . .
H31B H 0.687696 0.350143 0.566352 0.024 Uiso 1 1 calc R U . . .
C32 C 0.54061(19) 0.32341(19) 0.55862(11) 0.0403(7) Uani 1 1 d . . . . .
H32A H 0.515405 0.373411 0.532630 0.060 Uiso 1 1 d R U . . .
H32B H 0.498682 0.316188 0.583916 0.060 Uiso 1 1 d R U . . .
H32C H 0.540342 0.266630 0.537814 0.060 Uiso 1 1 d R U . . .
C33 C 0.73652(17) 0.56866(15) 0.44097(9) 0.0247(5) Uani 1 1 d . . . . .
H33A H 0.709313 0.590536 0.402400 0.030 Uiso 1 1 calc R U . . .
H33B H 0.699123 0.513522 0.445894 0.030 Uiso 1 1 calc R U . . .
C34 C 0.8438(2) 0.54263(19) 0.44911(13) 0.0476(8) Uani 1 1 d . . . . .
H34A H 0.847941 0.489906 0.425669 0.071 Uiso 1 1 d R U . . .
H34B H 0.873296 0.526955 0.488178 0.071 Uiso 1 1 d R U . . .
H34C H 0.879460 0.594248 0.438743 0.071 Uiso 1 1 d R U . . .
C35 C 0.74876(17) 0.78540(16) 0.42799(9) 0.0254(5) Uani 1 1 d . . . . .
H35A H 0.711569 0.843533 0.422802 0.030 Uiso 1 1 calc R U . . .
H35B H 0.726190 0.749609 0.393270 0.030 Uiso 1 1 calc R U . . .
C36 C 0.8576(2) 0.8061(2) 0.43821(14) 0.0529(9) Uani 1 1 d . . . . .
H36A H 0.894489 0.748785 0.441399 0.079 Uiso 1 1 d R U . . .
H36B H 0.880560 0.841127 0.472710 0.079 Uiso 1 1 d R U . . .
H36C H 0.867996 0.841903 0.407109 0.079 Uiso 1 1 d R U . . .
C37 C 0.45048(14) 0.70677(15) 0.62542(8) 0.0184(4) Uani 1 1 d D . . . .
C38 C 0.41758(15) 0.62096(15) 0.63542(9) 0.0215(5) Uani 1 1 d . . . . .
H38 H 0.444372 0.568298 0.622712 0.026 Uiso 1 1 calc R U . . .
C39 C 0.34583(16) 0.61090(15) 0.66384(9) 0.0233(5) Uani 1 1 d . . . . .
H39 H 0.325587 0.551319 0.671039 0.028 Uiso 1 1 calc R U . . .
C40 C 0.30264(15) 0.68731(16) 0.68214(9) 0.0206(5) Uani 1 1 d . . . . .
C41 C 0.34144(15) 0.77345(15) 0.67427(9) 0.0209(5) Uani 1 1 d . . . . .
H41 H 0.317636 0.826439 0.688383 0.025 Uiso 1 1 calc R U . . .
C42 C 0.41363(15) 0.78237(15) 0.64635(9) 0.0193(4) Uani 1 1 d . . . . .
H42 H 0.438200 0.841326 0.641502 0.023 Uiso 1 1 calc R U . . .
C43 C 0.18572(17) 0.59010(18) 0.71537(11) 0.0331(6) Uani 1 1 d . . . . .
H43A H 0.187133 0.548777 0.684221 0.040 Uiso 1 1 calc R U . . .
H43B H 0.116141 0.597225 0.715811 0.040 Uiso 1 1 calc R U . . .
C44 C 0.2421(2) 0.5454(2) 0.76945(12) 0.0496(8) Uani 1 1 d . . . . .
H44A H 0.212381 0.486144 0.773308 0.074 Uiso 1 1 d R U . . .
H44B H 0.239452 0.584766 0.800752 0.074 Uiso 1 1 d R U . . .
H44C H 0.310838 0.536542 0.769166 0.074 Uiso 1 1 d R U . . .
C45 C 0.17716(16) 0.75966(18) 0.72048(10) 0.0310(6) Uani 1 1 d . . . . .
H45A H 0.108541 0.744354 0.719932 0.037 Uiso 1 1 calc R U . . .
H45B H 0.174650 0.807782 0.692294 0.037 Uiso 1 1 calc R U . . .
C46 C 0.2290(2) 0.7975(2) 0.77722(11) 0.0428(7) Uani 1 1 d . . . . .
H46A H 0.297234 0.812616 0.778323 0.064 Uiso 1 1 d R U . . .
H46B H 0.228466 0.751683 0.805715 0.064 Uiso 1 1 d R U . . .
H46C H 0.195020 0.852694 0.784312 0.064 Uiso 1 1 d R U . . .
C47 C 0.88289(14) 0.73803(14) 0.63982(8) 0.0158(4) Uani 1 1 d D . . . .
C48 C 0.93465(15) 0.66865(15) 0.62232(9) 0.0189(4) Uani 1 1 d . . . . .
H48 H 0.922416 0.606809 0.629837 0.023 Uiso 1 1 calc R U . . .
C49 C 1.00369(16) 0.68889(15) 0.59410(9) 0.0210(5) Uani 1 1 d . . . . .
H49 H 1.037150 0.640583 0.581468 0.025 Uiso 1 1 calc R U . . .
C50 C 1.02542(15) 0.77987(16) 0.58369(9) 0.0196(4) Uani 1 1 d . . . . .
C51 C 0.97388(15) 0.84896(15) 0.60304(9) 0.0212(5) Uani 1 1 d . . . . .
H51 H 0.988304 0.911093 0.597594 0.025 Uiso 1 1 calc R U . . .
C52 C 0.90230(15) 0.82826(15) 0.62995(9) 0.0194(5) Uani 1 1 d . . . . .
H52 H 0.866678 0.875931 0.641584 0.023 Uiso 1 1 calc R U . . .
C53 C 1.15946(17) 0.73064(17) 0.54260(10) 0.0290(5) Uani 1 1 d . . . . .
H53A H 1.172611 0.683678 0.572182 0.035 Uiso 1 1 calc R U . . .
H53B H 1.223143 0.758952 0.542477 0.035 Uiso 1 1 calc R U . . .
C54 C 1.1163(2) 0.6844(2) 0.48676(10) 0.0387(7) Uani 1 1 d . . . . .
H54A H 1.099758 0.730830 0.457456 0.058 Uiso 1 1 d R U . . .
H54B H 1.056649 0.650911 0.487802 0.058 Uiso 1 1 d R U . . .
H54C H 1.164586 0.641841 0.479074 0.058 Uiso 1 1 d R U . . .
C55 C 1.10612(18) 0.89197(18) 0.53587(11) 0.0344(6) Uani 1 1 d . . . . .
H55A H 1.042208 0.924072 0.528973 0.041 Uiso 1 1 calc R U . . .
H55B H 1.123571 0.888023 0.500104 0.041 Uiso 1 1 calc R U . . .
C56 C 1.1841(2) 0.94728(19) 0.57666(13) 0.0455(7) Uani 1 1 d . . . . .
H56A H 1.246686 0.913971 0.585597 0.068 Uiso 1 1 d R U . . .
H56B H 1.163689 0.957315 0.610720 0.068 Uiso 1 1 d R U . . .
H56C H 1.192415 1.006306 0.559974 0.068 Uiso 1 1 d R U . . .

loop_
_atom_site_aniso_label
_atom_site_aniso_U_11
_atom_site_aniso_U_22
_atom_site_aniso_U_33
_atom_site_aniso_U_23
_atom_site_aniso_U_13
_atom_site_aniso_U_12
Fe1 0.02233(16) 0.01291(15) 0.01423(16) 0.00099(12) 0.00895(12) 0.00206(12)
O1 0.0223(9) 0.0264(10) 0.0174(10) 0.0063(7) 0.0052(7) 0.0027(7)
O1' 0.045(10) 0.047(11) 0.021(7) -0.008(6) 0.021(6) 0.005(8)
N1 0.0205(9) 0.0154(9) 0.0139(9) -0.0009(7) 0.0067(7) 0.0009(7)
N2 0.0162(8) 0.0144(9) 0.0141(9) 0.0001(7) 0.0058(7) 0.0011(7)
N3 0.0165(8) 0.0147(9) 0.0137(9) 0.0002(7) 0.0056(7) -0.0003(7)
N4 0.0167(8) 0.0151(9) 0.0139(9) -0.0007(7) 0.0056(7) 0.0010(7)
N5 0.0147(9) 0.0219(12) 0.0109(10) 0.0009(9) 0.0021(8) 0.0065(8)
N5' 0.0147(9) 0.0219(12) 0.0109(10) 0.0009(9) 0.0021(8) 0.0065(8)
N6 0.0222(10) 0.0336(12) 0.0323(12) 0.0007(9) 0.0157(9) -0.0028(8)
N7 0.0158(9) 0.0142(16) 0.0111(11) 0.0029(8) 0.0033(9) 0.0019(11)
N7' 0.0158(9) 0.0142(16) 0.0111(11) 0.0029(8) 0.0033(9) 0.0019(11)
N8 0.0261(10) 0.0261(11) 0.0330(12) 0.0026(9) 0.0196(9) -0.0018(8)
C1 0.0188(10) 0.0150(10) 0.0158(11) 0.0020(8) 0.0042(8) 0.0000(8)
C2 0.0178(10) 0.0150(11) 0.0188(11) 0.0020(8) 0.0034(8) -0.0014(8)
C3 0.0181(10) 0.0138(10) 0.0194(11) -0.0009(8) 0.0030(9) -0.0013(8)
C4 0.0170(10) 0.0163(11) 0.0164(11) -0.0005(8) 0.0051(8) 0.0010(8)
C5 0.0187(10) 0.0162(11) 0.0161(11) -0.0031(8) 0.0055(8) 0.0010(8)
C6 0.0138(10) 0.0170(11) 0.0148(10) -0.0020(8) 0.0052(8) 0.0008(8)
C7 0.0135(10) 0.0207(11) 0.0152(11) -0.0010(8) 0.0042(8) 0.0000(8)
C8 0.0144(10) 0.0243(11) 0.0129(10) 0.0007(9) 0.0042(8) 0.0023(8)
C9 0.0165(10) 0.0182(11) 0.0148(11) 0.0028(8) 0.0059(8) 0.0021(8)
C10 0.0175(10) 0.0197(11) 0.0150(11) 0.0051(9) 0.0071(8) 0.0017(8)
C11 0.0141(10) 0.0169(11) 0.0174(11) 0.0040(8) 0.0057(8) 0.0018(8)
C12 0.0150(10) 0.0176(11) 0.0219(12) 0.0024(9) 0.0062(8) 0.0002(8)
C13 0.0134(10) 0.0141(10) 0.0196(11) 0.0010(8) 0.0039(8) 0.0002(8)
C14 0.0167(10) 0.0145(10) 0.0170(11) -0.0008(8) 0.0044(8) 0.0005(8)
C15 0.0185(10) 0.0152(11) 0.0177(11) -0.0035(8) 0.0063(8) -0.0013(8)
C16 0.0142(10) 0.0173(11) 0.0154(11) -0.0023(8) 0.0046(8) 0.0001(8)
C17 0.0188(11) 0.0208(11) 0.0162(11) -0.0025(9) 0.0072(8) -0.0023(9)
C18 0.0181(10) 0.0215(11) 0.0132(10) -0.0009(9) 0.0057(8) -0.0019(9)
C19 0.0152(10) 0.0176(11) 0.0135(10) 0.0016(8) 0.0045(8) -0.0016(8)
C20 0.0228(11) 0.0171(11) 0.0138(11) 0.0022(8) 0.0062(8) 0.0001(9)
C21 0.0234(11) 0.0160(11) 0.0230(12) 0.0009(9) 0.0070(9) -0.0019(9)
C22 0.0300(13) 0.0209(12) 0.0279(13) 0.0071(10) 0.0063(10) -0.0005(10)
C23 0.0301(12) 0.0120(11) 0.0237(12) -0.0021(9) 0.0099(10) -0.0010(9)
C24 0.0337(14) 0.0295(15) 0.0515(18) -0.0117(12) 0.0102(13) 0.0091(11)
C25 0.0190(10) 0.0226(12) 0.0166(11) -0.0041(9) 0.0062(8) -0.0001(9)
C26 0.0247(13) 0.0344(15) 0.0487(17) -0.0178(12) 0.0127(12) 0.0031(11)
C27 0.0340(13) 0.0254(12) 0.0170(12) 0.0033(9) 0.0135(10) 0.0068(10)
C28 0.0429(15) 0.0304(14) 0.0441(16) 0.0083(12) 0.0299(13) 0.0020(12)
C29 0.0207(11) 0.0166(11) 0.0215(12) 0.0042(9) 0.0070(9) 0.0002(8)
C30 0.0240(12) 0.0291(13) 0.0319(14) 0.0081(11) 0.0098(10) -0.0041(10)
C31 0.0230(11) 0.0144(11) 0.0219(12) -0.0007(9) 0.0067(9) -0.0006(9)
C32 0.0352(15) 0.0357(16) 0.0427(16) -0.0193(13) -0.0023(12) -0.0011(12)
C33 0.0374(13) 0.0208(12) 0.0196(12) -0.0032(9) 0.0142(10) -0.0020(10)
C34 0.0464(17) 0.0352(16) 0.068(2) -0.0216(15) 0.0265(15) 0.0072(13)
C35 0.0401(14) 0.0207(12) 0.0194(12) -0.0027(9) 0.0150(10) -0.0071(10)
C36 0.0397(16) 0.0493(19) 0.085(2) 0.0389(17) 0.0427(16) 0.0149(14)
C37 0.0140(10) 0.0254(12) 0.0155(11) -0.0035(9) 0.0035(8) 0.0002(8)
C38 0.0200(11) 0.0205(12) 0.0230(12) -0.0027(9) 0.0042(9) 0.0031(9)
C39 0.0226(11) 0.0182(11) 0.0290(13) 0.0029(9) 0.0065(10) -0.0023(9)
C40 0.0168(10) 0.0266(12) 0.0186(11) 0.0018(9) 0.0052(8) -0.0014(9)
C41 0.0236(11) 0.0206(11) 0.0199(11) -0.0016(9) 0.0083(9) 0.0025(9)
C42 0.0201(10) 0.0181(11) 0.0206(11) -0.0011(9) 0.0069(9) -0.0020(9)
C43 0.0253(12) 0.0418(16) 0.0351(15) 0.0060(12) 0.0126(11) -0.0096(11)
C44 0.0477(17) 0.0518(19) 0.0442(18) 0.0153(15) 0.0033(14) -0.0142(15)
C45 0.0191(11) 0.0485(17) 0.0278(13) -0.0053(11) 0.0104(10) -0.0011(11)
C46 0.0369(15) 0.065(2) 0.0283(15) -0.0108(13) 0.0125(12) -0.0076(14)
C47 0.0129(9) 0.0201(11) 0.0148(10) 0.0024(8) 0.0043(8) -0.0004(8)
C48 0.0204(11) 0.0174(11) 0.0193(11) 0.0005(9) 0.0063(9) -0.0008(8)
C49 0.0225(11) 0.0203(11) 0.0224(12) -0.0010(9) 0.0098(9) 0.0019(9)
C50 0.0170(10) 0.0257(12) 0.0168(11) 0.0006(9) 0.0056(8) -0.0002(9)
C51 0.0214(11) 0.0175(11) 0.0266(12) 0.0032(9) 0.0099(9) -0.0015(9)
C52 0.0192(11) 0.0177(11) 0.0228(12) -0.0005(9) 0.0080(9) 0.0008(8)
C53 0.0239(12) 0.0368(15) 0.0314(14) 0.0018(11) 0.0163(10) 0.0018(11)
C54 0.0416(15) 0.0505(18) 0.0286(15) 0.0008(12) 0.0174(12) 0.0041(13)
C55 0.0345(14) 0.0349(15) 0.0420(16) 0.0122(12) 0.0245(12) -0.0019(11)
C56 0.0454(17) 0.0293(15) 0.070(2) 0.0012(14) 0.0290(15) -0.0078(13)

loop_
_atom_type_symbol
_atom_type_description
_atom_type_scat_dispersion_real
_atom_type_scat_dispersion_imag
_atom_type_scat_source
C C 0.0033 0.0016 'International Tables Vol C Tables 4.2.6.8 and 6.1.1.4'
H H 0.0000 0.0000 'International Tables Vol C Tables 4.2.6.8 and 6.1.1.4'
N N 0.0061 0.0033 'International Tables Vol C Tables 4.2.6.8 and 6.1.1.4'
O O 0.0106 0.0060 'International Tables Vol C Tables 4.2.6.8 and 6.1.1.4'
Fe Fe 0.3463 0.8444 'International Tables Vol C Tables 4.2.6.8 and 6.1.1.4'

loop_
_geom_angle_atom_site_label_1
_geom_angle_atom_site_label_2
_geom_angle_atom_site_label_3
_geom_angle
_geom_angle_site_symmetry_1
_geom_angle_site_symmetry_3
_geom_angle_publ_flag
N7 Fe1 N2 91.89(11) . . ?
N5' Fe1 N2 87.3(3) . . ?
N7 Fe1 N3 88.89(13) . . ?
N5' Fe1 N3 76.0(8) . . ?
N2 Fe1 N3 90.30(7) . . ?
N7 Fe1 N1 98.10(13) . . ?
N5' Fe1 N1 97.1(8) . . ?
N2 Fe1 N1 89.93(7) . . ?
N3 Fe1 N1 172.99(7) . . ?
N7 Fe1 N4 91.45(11) . . ?
N5' Fe1 N4 89.6(3) . . ?
N2 Fe1 N4 176.63(7) . . ?
N3 Fe1 N4 90.19(7) . . ?
N1 Fe1 N4 89.18(7) . . ?
N5' Fe1 N7' 160.1(14) . . ?
N2 Fe1 N7' 90.4(8) . . ?
N3 Fe1 N7' 84.3(12) . . ?
N1 Fe1 N7' 102.7(12) . . ?
N4 Fe1 N7' 93.0(8) . . ?
N7 Fe1 N5 173.60(16) . . ?
N2 Fe1 N5 92.05(7) . . ?
N3 Fe1 N5 86.05(8) . . ?
N1 Fe1 N5 86.94(8) . . ?
N4 Fe1 N5 84.66(7) . . ?
C1 N1 C4 104.93(17) . . ?
C1 N1 Fe1 128.05(14) . . ?
C4 N1 Fe1 127.01(14) . . ?
C9 N2 C6 105.12(16) . . ?
C9 N2 Fe1 126.90(14) . . ?
C6 N2 Fe1 127.92(14) . . ?
C14 N3 C11 105.42(17) . . ?
C14 N3 Fe1 127.37(14) . . ?
C11 N3 Fe1 127.20(14) . . ?
C19 N4 C16 105.28(17) . . ?
C19 N4 Fe1 127.71(14) . . ?
C16 N4 Fe1 126.90(14) . . ?
C37 N5 Fe1 121.33(15) . . ?
C37 N5 H5A 107.0 . . ?
Fe1 N5 H5A 107.0 . . ?
C37 N5 H5B 107.0 . . ?
Fe1 N5 H5B 107.0 . . ?
H5A N5 H5B 106.7 . . ?
O1' N5' C37 95.3(8) . . ?
O1' N5' Fe1 125.5(9) . . ?
C37 N5' Fe1 138.8(5) . . ?
C40 N6 C45 120.5(2) . . ?
C40 N6 C43 121.7(2) . . ?
C45 N6 C43 117.75(19) . . ?
O1 N7 C47 110.59(18) . . ?
O1 N7 Fe1 122.69(16) . . ?
C47 N7 Fe1 124.78(16) . . ?
C47 N7' Fe1 109.4(3) . . ?
C47 N7' H7'1 109.8 . . ?
Fe1 N7' H7'1 109.8 . . ?
C47 N7' H7'2 109.8 . . ?
Fe1 N7' H7'2 109.8 . . ?
H7'1 N7' H7'2 108.2 . . ?
C50 N8 C55 121.58(19) . . ?
C50 N8 C53 121.88(19) . . ?
C55 N8 C53 116.50(19) . . ?
N1 C1 C20 124.06(19) . . ?
N1 C1 C2 111.02(18) . . ?
C20 C1 C2 124.92(19) . . ?
C3 C2 C1 106.55(18) . . ?
C3 C2 C21 128.71(19) . . ?
C1 C2 C21 124.71(19) . . ?
C2 C3 C4 106.64(18) . . ?
C2 C3 C23 128.8(2) . . ?
C4 C3 C23 124.49(19) . . ?
N1 C4 C5 124.82(19) . . ?
N1 C4 C3 110.83(18) . . ?
C5 C4 C3 124.32(19) . . ?
C4 C5 C6 125.6(2) . . ?
C4 C5 H5 117.2 . . ?
C6 C5 H5 117.2 . . ?
N2 C6 C5 124.52(19) . . ?
N2 C6 C7 110.86(18) . . ?
C5 C6 C7 124.60(19) . . ?
C8 C7 C6 106.25(18) . . ?
C8 C7 C25 128.72(19) . . ?
C6 C7 C25 124.99(19) . . ?
C7 C8 C9 107.02(18) . . ?
C7 C8 C27 128.8(2) . . ?
C9 C8 C27 124.1(2) . . ?
N2 C9 C10 124.85(19) . . ?
N2 C9 C8 110.75(18) . . ?
C10 C9 C8 124.31(19) . . ?
C11 C10 C9 125.73(19) . . ?
C11 C10 H10 117.1 . . ?
C9 C10 H10 117.1 . . ?
C10 C11 N3 124.45(19) . . ?
C10 C11 C12 125.05(19) . . ?
N3 C11 C12 110.47(18) . . ?
C13 C12 C11 106.73(18) . . ?
C13 C12 C29 128.5(2) . . ?
C11 C12 C29 124.66(19) . . ?
C12 C13 C14 106.70(18) . . ?
C12 C13 C31 128.00(19) . . ?
C14 C13 C31 125.28(19) . . ?
N3 C14 C15 124.57(19) . . ?
N3 C14 C13 110.64(18) . . ?
C15 C14 C13 124.73(19) . . ?
C16 C15 C14 125.9(2) . . ?
C16 C15 H15 117.1 . . ?
C14 C15 H15 117.1 . . ?
N4 C16 C15 124.66(19) . . ?
N4 C16 C17 110.48(18) . . ?
C15 C16 C17 124.81(19) . . ?
C18 C17 C16 106.75(18) . . ?
C18 C17 C33 127.85(19) . . ?
C16 C17 C33 125.39(19) . . ?
C17 C18 C19 106.71(18) . . ?
C17 C18 C35 128.0(2) . . ?
C19 C18 C35 125.29(19) . . ?
N4 C19 C20 124.45(19) . . ?
N4 C19 C18 110.76(18) . . ?
C20 C19 C18 124.75(19) . . ?
C19 C20 C1 126.1(2) . . ?
C19 C20 H20 117.0 . . ?
C1 C20 H20 117.0 . . ?
C2 C21 C22 115.21(18) . . ?
C2 C21 H21A 108.5 . . ?
C22 C21 H21A 108.5 . . ?
C2 C21 H21B 108.5 . . ?
C22 C21 H21B 108.5 . . ?
H21A C21 H21B 107.5 . . ?
C21 C22 H22A 109.5 . . ?
C21 C22 H22B 109.5 . . ?
H22A C22 H22B 109.5 . . ?
C21 C22 H22C 109.5 . . ?
H22A C22 H22C 109.5 . . ?
H22B C22 H22C 109.5 . . ?
C3 C23 C24 112.59(19) . . ?
C3 C23 H23A 109.1 . . ?
C24 C23 H23A 109.1 . . ?
C3 C23 H23B 109.1 . . ?
C24 C23 H23B 109.1 . . ?
H23A C23 H23B 107.8 . . ?
C23 C24 H24A 109.5 . . ?
C23 C24 H24B 109.5 . . ?
H24A C24 H24B 109.5 . . ?
C23 C24 H24C 109.5 . . ?
H24A C24 H24C 109.5 . . ?
H24B C24 H24C 109.5 . . ?
C7 C25 C26 113.19(18) . . ?
C7 C25 H25A 108.9 . . ?
C26 C25 H25A 108.9 . . ?
C7 C25 H25B 108.9 . . ?
C26 C25 H25B 108.9 . . ?
H25A C25 H25B 107.8 . . ?
C25 C26 H26A 109.5 . . ?
C25 C26 H26B 109.4 . . ?
H26A C26 H26B 109.5 . . ?
C25 C26 H26C 109.5 . . ?
H26A C26 H26C 109.5 . . ?
H26B C26 H26C 109.5 . . ?
C8 C27 C28 112.84(19) . . ?
C8 C27 H27A 109.0 . . ?
C28 C27 H27A 109.0 . . ?
C8 C27 H27B 109.0 . . ?
C28 C27 H27B 109.0 . . ?
H27A C27 H27B 107.8 . . ?
C27 C28 H28A 109.5 . . ?
C27 C28 H28B 109.5 . . ?
H28A C28 H28B 109.5 . . ?
C27 C28 H28C 109.5 . . ?
H28A C28 H28C 109.5 . . ?
H28B C28 H28C 109.5 . . ?
C12 C29 C30 112.89(18) . . ?
C12 C29 H29A 109.0 . . ?
C30 C29 H29A 109.0 . . ?
C12 C29 H29B 109.0 . . ?
C30 C29 H29B 109.0 . . ?
H29A C29 H29B 107.8 . . ?
C29 C30 H30A 109.5 . . ?
C29 C30 H30B 109.5 . . ?
H30A C30 H30B 109.5 . . ?
C29 C30 H30C 109.5 . . ?
H30A C30 H30C 109.5 . . ?
H30B C30 H30C 109.5 . . ?
C13 C31 C32 112.64(18) . . ?
C13 C31 H31A 109.1 . . ?
C32 C31 H31A 109.1 . . ?
C13 C31 H31B 109.1 . . ?
C32 C31 H31B 109.1 . . ?
H31A C31 H31B 107.8 . . ?
C31 C32 H32A 109.5 . . ?
C31 C32 H32B 109.5 . . ?
H32A C32 H32B 109.5 . . ?
C31 C32 H32C 109.5 . . ?
H32A C32 H32C 109.5 . . ?
H32B C32 H32C 109.5 . . ?
C17 C33 C34 113.5(2) . . ?
C17 C33 H33A 108.9 . . ?
C34 C33 H33A 108.9 . . ?
C17 C33 H33B 108.9 . . ?
C34 C33 H33B 108.9 . . ?
H33A C33 H33B 107.7 . . ?
C33 C34 H34A 109.5 . . ?
C33 C34 H34B 109.4 . . ?
H34A C34 H34B 109.5 . . ?
C33 C34 H34C 109.5 . . ?
H34A C34 H34C 109.5 . . ?
H34B C34 H34C 109.5 . . ?
C18 C35 C36 112.7(2) . . ?
C18 C35 H35A 109.1 . . ?
C36 C35 H35A 109.1 . . ?
C18 C35 H35B 109.1 . . ?
C36 C35 H35B 109.1 . . ?
H35A C35 H35B 107.8 . . ?
C35 C36 H36A 109.5 . . ?
C35 C36 H36B 109.5 . . ?
H36A C36 H36B 109.5 . . ?
C35 C36 H36C 109.5 . . ?
H36A C36 H36C 109.5 . . ?
H36B C36 H36C 109.5 . . ?
C42 C37 C38 118.7(2) . . ?
C42 C37 N5 119.5(2) . . ?
C38 C37 N5 121.8(2) . . ?
C42 C37 N5' 128.4(8) . . ?
C38 C37 N5' 110.2(9) . . ?
C37 C38 C39 120.9(2) . . ?
C37 C38 H38 119.6 . . ?
C39 C38 H38 119.6 . . ?
C38 C39 C40 121.3(2) . . ?
C38 C39 H39 119.4 . . ?
C40 C39 H39 119.4 . . ?
N6 C40 C39 121.9(2) . . ?
N6 C40 C41 121.4(2) . . ?
C39 C40 C41 116.63(19) . . ?
C42 C41 C40 121.3(2) . . ?
C42 C41 H41 119.3 . . ?
C40 C41 H41 119.3 . . ?
C37 C42 C41 121.0(2) . . ?
C37 C42 H42 119.5 . . ?
C41 C42 H42 119.5 . . ?
N6 C43 C44 114.5(2) . . ?
N6 C43 H43A 108.6 . . ?
C44 C43 H43A 108.6 . . ?
N6 C43 H43B 108.6 . . ?
C44 C43 H43B 108.6 . . ?
H43A C43 H43B 107.6 . . ?
C43 C44 H44A 109.4 . . ?
C43 C44 H44B 109.5 . . ?
H44A C44 H44B 109.5 . . ?
C43 C44 H44C 109.5 . . ?
H44A C44 H44C 109.5 . . ?
H44B C44 H44C 109.5 . . ?
N6 C45 C46 114.1(2) . . ?
N6 C45 H45A 108.7 . . ?
C46 C45 H45A 108.7 . . ?
N6 C45 H45B 108.7 . . ?
C46 C45 H45B 108.7 . . ?
H45A C45 H45B 107.6 . . ?
C45 C46 H46A 109.5 . . ?
C45 C46 H46B 109.5 . . ?
H46A C46 H46B 109.5 . . ?
C45 C46 H46C 109.5 . . ?
H46A C46 H46C 109.5 . . ?
H46B C46 H46C 109.5 . . ?
C52 C47 C48 119.77(19) . . ?
C52 C47 N7' 129(2) . . ?
C48 C47 N7' 110.8(19) . . ?
C52 C47 N7 121.2(2) . . ?
C48 C47 N7 119.0(2) . . ?
C49 C48 C47 120.4(2) . . ?
C49 C48 H48 119.8 . . ?
C47 C48 H48 119.8 . . ?
C48 C49 C50 121.1(2) . . ?
C48 C49 H49 119.4 . . ?
C50 C49 H49 119.4 . . ?
N8 C50 C51 121.4(2) . . ?
N8 C50 C49 121.2(2) . . ?
C51 C50 C49 117.38(19) . . ?
C52 C51 C50 121.3(2) . . ?
C52 C51 H51 119.3 . . ?
C50 C51 H51 119.3 . . ?
C47 C52 C51 119.9(2) . . ?
C47 C52 H52 120.0 . . ?
C51 C52 H52 120.0 . . ?
N8 C53 C54 113.4(2) . . ?
N8 C53 H53A 108.9 . . ?
C54 C53 H53A 108.9 . . ?
N8 C53 H53B 108.9 . . ?
C54 C53 H53B 108.9 . . ?
H53A C53 H53B 107.7 . . ?
C53 C54 H54A 109.4 . . ?
C53 C54 H54B 109.5 . . ?
H54A C54 H54B 109.5 . . ?
C53 C54 H54C 109.5 . . ?
H54A C54 H54C 109.5 . . ?
H54B C54 H54C 109.5 . . ?
N8 C55 C56 112.8(2) . . ?
N8 C55 H55A 109.0 . . ?
C56 C55 H55A 109.0 . . ?
N8 C55 H55B 109.0 . . ?
C56 C55 H55B 109.0 . . ?
H55A C55 H55B 107.8 . . ?
C55 C56 H56A 109.5 . . ?
C55 C56 H56B 109.5 . . ?
H56A C56 H56B 109.5 . . ?
C55 C56 H56C 109.4 . . ?
H56A C56 H56C 109.5 . . ?
H56B C56 H56C 109.5 . . ?

loop_
_geom_bond_atom_site_label_1
_geom_bond_atom_site_label_2
_geom_bond_distance
_geom_bond_site_symmetry_2
_geom_bond_publ_flag
Fe1 N7 1.827(2) . ?
Fe1 N5' 1.840(4) . ?
Fe1 N2 1.9868(17) . ?
Fe1 N3 1.9942(17) . ?
Fe1 N1 2.0075(18) . ?
Fe1 N4 2.0075(17) . ?
Fe1 N7' 2.098(4) . ?
Fe1 N5 2.100(2) . ?
O1 N7 1.281(3) . ?
O1' N5' 1.293(5) . ?
N1 C1 1.380(3) . ?
N1 C4 1.382(3) . ?
N2 C9 1.377(3) . ?
N2 C6 1.380(3) . ?
N3 C14 1.378(3) . ?
N3 C11 1.379(3) . ?
N4 C19 1.376(3) . ?
N4 C16 1.378(3) . ?
N5 C37 1.451(3) . ?
N5 H5A 0.9100 . ?
N5 H5B 0.9100 . ?
N5' C37 1.482(5) . ?
N6 C40 1.387(3) . ?
N6 C45 1.453(3) . ?
N6 C43 1.457(3) . ?
N7 C47 1.463(3) . ?
N7' C47 1.451(5) . ?
N7' H7'1 0.9100 . ?
N7' H7'2 0.9100 . ?
N8 C50 1.390(3) . ?
N8 C55 1.450(3) . ?
N8 C53 1.456(3) . ?
C1 C20 1.384(3) . ?
C1 C2 1.447(3) . ?
C2 C3 1.363(3) . ?
C2 C21 1.507(3) . ?
C3 C4 1.448(3) . ?
C3 C23 1.499(3) . ?
C4 C5 1.384(3) . ?
C5 C6 1.384(3) . ?
C5 H5 0.9500 . ?
C6 C7 1.453(3) . ?
C7 C8 1.358(3) . ?
C7 C25 1.505(3) . ?
C8 C9 1.448(3) . ?
C8 C27 1.504(3) . ?
C9 C10 1.384(3) . ?
C10 C11 1.378(3) . ?
C10 H10 0.9500 . ?
C11 C12 1.451(3) . ?
C12 C13 1.359(3) . ?
C12 C29 1.502(3) . ?
C13 C14 1.449(3) . ?
C13 C31 1.501(3) . ?
C14 C15 1.387(3) . ?
C15 C16 1.383(3) . ?
C15 H15 0.9500 . ?
C16 C17 1.449(3) . ?
C17 C18 1.356(3) . ?
C17 C33 1.502(3) . ?
C18 C19 1.445(3) . ?
C18 C35 1.497(3) . ?
C19 C20 1.383(3) . ?
C20 H20 0.9500 . ?
C21 C22 1.525(3) . ?
C21 H21A 0.9900 . ?
C21 H21B 0.9900 . ?
C22 H22A 0.9800 . ?
C22 H22B 0.9800 . ?
C22 H22C 0.9800 . ?
C23 C24 1.527(3) . ?
C23 H23A 0.9900 . ?
C23 H23B 0.9900 . ?
C24 H24A 0.9800 . ?
C24 H24B 0.9800 . ?
C24 H24C 0.9800 . ?
C25 C26 1.523(3) . ?
C25 H25A 0.9900 . ?
C25 H25B 0.9900 . ?
C26 H26A 0.9800 . ?
C26 H26B 0.9800 . ?
C26 H26C 0.9800 . ?
C27 C28 1.532(3) . ?
C27 H27A 0.9900 . ?
C27 H27B 0.9900 . ?
C28 H28A 0.9800 . ?
C28 H28B 0.9800 . ?
C28 H28C 0.9800 . ?
C29 C30 1.530(3) . ?
C29 H29A 0.9900 . ?
C29 H29B 0.9900 . ?
C30 H30A 0.9800 . ?
C30 H30B 0.9800 . ?
C30 H30C 0.9800 . ?
C31 C32 1.522(3) . ?
C31 H31A 0.9900 . ?
C31 H31B 0.9900 . ?
C32 H32A 0.9800 . ?
C32 H32B 0.9800 . ?
C32 H32C 0.9800 . ?
C33 C34 1.521(3) . ?
C33 H33A 0.9900 . ?
C33 H33B 0.9900 . ?
C34 H34A 0.9800 . ?
C34 H34B 0.9800 . ?
C34 H34C 0.9800 . ?
C35 C36 1.518(3) . ?
C35 H35A 0.9900 . ?
C35 H35B 0.9900 . ?
C36 H36A 0.9800 . ?
C36 H36B 0.9800 . ?
C36 H36C 0.9800 . ?
C37 C42 1.384(3) . ?
C37 C38 1.385(3) . ?
C38 C39 1.391(3) . ?
C38 H38 0.9500 . ?
C39 C40 1.408(3) . ?
C39 H39 0.9500 . ?
C40 C41 1.410(3) . ?
C41 C42 1.386(3) . ?
C41 H41 0.9500 . ?
C42 H42 0.9500 . ?
C43 C44 1.520(4) . ?
C43 H43A 0.9900 . ?
C43 H43B 0.9900 . ?
C44 H44A 0.9800 . ?
C44 H44B 0.9800 . ?
C44 H44C 0.9800 . ?
C45 C46 1.515(3) . ?
C45 H45A 0.9900 . ?
C45 H45B 0.9900 . ?
C46 H46A 0.9800 . ?
C46 H46B 0.9800 . ?
C46 H46C 0.9800 . ?
C47 C52 1.385(3) . ?
C47 C48 1.388(3) . ?
C48 C49 1.379(3) . ?
C48 H48 0.9500 . ?
C49 C50 1.407(3) . ?
C49 H49 0.9500 . ?
C50 C51 1.405(3) . ?
C51 C52 1.388(3) . ?
C51 H51 0.9500 . ?
C52 H52 0.9500 . ?
C53 C54 1.523(3) . ?
C53 H53A 0.9900 . ?
C53 H53B 0.9900 . ?
C54 H54A 0.9800 . ?
C54 H54B 0.9800 . ?
C54 H54C 0.9800 . ?
C55 C56 1.518(4) . ?
C55 H55A 0.9900 . ?
C55 H55B 0.9900 . ?
C56 H56A 0.9800 . ?
C56 H56B 0.9800 . ?
C56 H56C 0.9800 . ?

loop_
_geom_torsion_atom_site_label_1
_geom_torsion_atom_site_label_2
_geom_torsion_atom_site_label_3
_geom_torsion_atom_site_label_4
_geom_torsion
_geom_torsion_site_symmetry_1
_geom_torsion_site_symmetry_2
_geom_torsion_site_symmetry_3
_geom_torsion_site_symmetry_4
_geom_torsion_publ_flag
N2 Fe1 N5' O1' -159(2) . . . . ?
N3 Fe1 N5' O1' -68(2) . . . . ?
N1 Fe1 N5' O1' 111(2) . . . . ?
N4 Fe1 N5' O1' 22(2) . . . . ?
N7' Fe1 N5' O1' -76(4) . . . . ?
N2 Fe1 N5' C37 12(2) . . . . ?
N3 Fe1 N5' C37 103(2) . . . . ?
N1 Fe1 N5' C37 -78(2) . . . . ?
N4 Fe1 N5' C37 -167(2) . . . . ?
N7' Fe1 N5' C37 95(4) . . . . ?
N2 Fe1 N7 O1 44.8(4) . . . . ?
N3 Fe1 N7 O1 -45.5(3) . . . . ?
N1 Fe1 N7 O1 135.0(3) . . . . ?
N4 Fe1 N7 O1 -135.7(3) . . . . ?
N2 Fe1 N7 C47 -152.6(3) . . . . ?
N3 Fe1 N7 C47 117.1(3) . . . . ?
N1 Fe1 N7 C47 -62.4(3) . . . . ?
N4 Fe1 N7 C47 27.0(3) . . . . ?
C4 N1 C1 C20 -179.9(2) . . . . ?
Fe1 N1 C1 C20 -1.1(3) . . . . ?
C4 N1 C1 C2 0.0(2) . . . . ?
Fe1 N1 C1 C2 178.79(13) . . . . ?
N1 C1 C2 C3 -1.0(2) . . . . ?
C20 C1 C2 C3 178.9(2) . . . . ?
N1 C1 C2 C21 177.36(18) . . . . ?
C20 C1 C2 C21 -2.7(3) . . . . ?
C1 C2 C3 C4 1.5(2) . . . . ?
C21 C2 C3 C4 -176.77(19) . . . . ?
C1 C2 C3 C23 -175.7(2) . . . . ?
C21 C2 C3 C23 6.1(4) . . . . ?
C1 N1 C4 C5 -177.2(2) . . . . ?
Fe1 N1 C4 C5 4.0(3) . . . . ?
C1 N1 C4 C3 0.9(2) . . . . ?
Fe1 N1 C4 C3 -177.88(13) . . . . ?
C2 C3 C4 N1 -1.6(2) . . . . ?
C23 C3 C4 N1 175.77(18) . . . . ?
C2 C3 C4 C5 176.6(2) . . . . ?
C23 C3 C4 C5 -6.1(3) . . . . ?
N1 C4 C5 C6 -2.1(3) . . . . ?
C3 C4 C5 C6 -180.0(2) . . . . ?
C9 N2 C6 C5 -177.86(19) . . . . ?
Fe1 N2 C6 C5 4.7(3) . . . . ?
C9 N2 C6 C7 0.5(2) . . . . ?
Fe1 N2 C6 C7 -176.90(13) . . . . ?
C4 C5 C6 N2 -2.5(3) . . . . ?
C4 C5 C6 C7 179.4(2) . . . . ?
N2 C6 C7 C8 -0.3(2) . . . . ?
C5 C6 C7 C8 178.06(19) . . . . ?
N2 C6 C7 C25 -178.26(18) . . . . ?
C5 C6 C7 C25 0.1(3) . . . . ?
C6 C7 C8 C9 0.0(2) . . . . ?
C25 C7 C8 C9 177.83(19) . . . . ?
C6 C7 C8 C27 -176.6(2) . . . . ?
C25 C7 C8 C27 1.2(4) . . . . ?
C6 N2 C9 C10 176.09(19) . . . . ?
Fe1 N2 C9 C10 -6.5(3) . . . . ?
C6 N2 C9 C8 -0.5(2) . . . . ?
Fe1 N2 C9 C8 176.93(13) . . . . ?
C7 C8 C9 N2 0.3(2) . . . . ?
C27 C8 C9 N2 177.13(18) . . . . ?
C7 C8 C9 C10 -176.29(19) . . . . ?
C27 C8 C9 C10 0.5(3) . . . . ?
N2 C9 C10 C11 -1.4(3) . . . . ?
C8 C9 C10 C11 174.76(19) . . . . ?
C9 C10 C11 N3 5.4(3) . . . . ?
C9 C10 C11 C12 -172.6(2) . . . . ?
C14 N3 C11 C10 -179.99(19) . . . . ?
Fe1 N3 C11 C10 -1.2(3) . . . . ?
C14 N3 C11 C12 -1.7(2) . . . . ?
Fe1 N3 C11 C12 177.07(13) . . . . ?
C10 C11 C12 C13 179.04(19) . . . . ?
N3 C11 C12 C13 0.8(2) . . . . ?
C10 C11 C12 C29 2.2(3) . . . . ?
N3 C11 C12 C29 -176.01(18) . . . . ?
C11 C12 C13 C14 0.5(2) . . . . ?
C29 C12 C13 C14 177.10(19) . . . . ?
C11 C12 C13 C31 -177.92(19) . . . . ?
C29 C12 C13 C31 -1.3(4) . . . . ?
C11 N3 C14 C15 -175.52(19) . . . . ?
Fe1 N3 C14 C15 5.7(3) . . . . ?
C11 N3 C14 C13 2.0(2) . . . . ?
Fe1 N3 C14 C13 -176.77(13) . . . . ?
C12 C13 C14 N3 -1.6(2) . . . . ?
C31 C13 C14 N3 176.84(18) . . . . ?
C12 C13 C14 C15 175.97(19) . . . . ?
C31 C13 C14 C15 -5.6(3) . . . . ?
N3 C14 C15 C16 -2.9(3) . . . . ?
C13 C14 C15 C16 179.87(19) . . . . ?
C19 N4 C16 C15 -176.38(19) . . . . ?
Fe1 N4 C16 C15 7.3(3) . . . . ?
C19 N4 C16 C17 1.2(2) . . . . ?
Fe1 N4 C16 C17 -175.16(13) . . . . ?
C14 C15 C16 N4 -3.9(3) . . . . ?
C14 C15 C16 C17 178.9(2) . . . . ?
N4 C16 C17 C18 -0.4(2) . . . . ?
C15 C16 C17 C18 177.21(19) . . . . ?
N4 C16 C17 C33 178.85(19) . . . . ?
C15 C16 C17 C33 -3.6(3) . . . . ?
C16 C17 C18 C19 -0.6(2) . . . . ?
C33 C17 C18 C19 -179.8(2) . . . . ?
C16 C17 C18 C35 178.4(2) . . . . ?
C33 C17 C18 C35 -0.8(4) . . . . ?
C16 N4 C19 C20 176.20(19) . . . . ?
Fe1 N4 C19 C20 -7.5(3) . . . . ?
C16 N4 C19 C18 -1.6(2) . . . . ?
Fe1 N4 C19 C18 174.73(13) . . . . ?
C17 C18 C19 N4 1.4(2) . . . . ?
C35 C18 C19 N4 -177.61(19) . . . . ?
C17 C18 C19 C20 -176.37(19) . . . . ?
C35 C18 C19 C20 4.6(3) . . . . ?
N4 C19 C20 C1 0.5(3) . . . . ?
C18 C19 C20 C1 178.0(2) . . . . ?
N1 C1 C20 C19 3.9(3) . . . . ?
C2 C1 C20 C19 -176.0(2) . . . . ?
C3 C2 C21 C22 -105.3(3) . . . . ?
C1 C2 C21 C22 76.7(3) . . . . ?
C2 C3 C23 C24 96.7(3) . . . . ?
C4 C3 C23 C24 -80.0(3) . . . . ?
C8 C7 C25 C26 -86.6(3) . . . . ?
C6 C7 C25 C26 90.9(3) . . . . ?
C7 C8 C27 C28 98.7(3) . . . . ?
C9 C8 C27 C28 -77.4(3) . . . . ?
C13 C12 C29 C30 -97.3(3) . . . . ?
C11 C12 C29 C30 78.8(3) . . . . ?
C12 C13 C31 C32 88.9(3) . . . . ?
C14 C13 C31 C32 -89.2(3) . . . . ?
C18 C17 C33 C34 85.5(3) . . . . ?
C16 C17 C33 C34 -93.6(3) . . . . ?
C17 C18 C35 C36 -91.5(3) . . . . ?
C19 C18 C35 C36 87.3(3) . . . . ?
Fe1 N5 C37 C42 88.0(2) . . . . ?
Fe1 N5 C37 C38 -90.5(2) . . . . ?
O1' N5' C37 C42 -135.5(11) . . . . ?
Fe1 N5' C37 C42 52(3) . . . . ?
O1' N5' C37 C38 63.7(16) . . . . ?
Fe1 N5' C37 C38 -109(2) . . . . ?
C42 C37 C38 C39 2.8(3) . . . . ?
N5 C37 C38 C39 -178.8(2) . . . . ?
N5' C37 C38 C39 165.6(5) . . . . ?
C37 C38 C39 C40 1.6(3) . . . . ?
C45 N6 C40 C39 -176.5(2) . . . . ?
C43 N6 C40 C39 5.1(3) . . . . ?
C45 N6 C40 C41 1.1(3) . . . . ?
C43 N6 C40 C41 -177.3(2) . . . . ?
C38 C39 C40 N6 172.6(2) . . . . ?
C38 C39 C40 C41 -5.1(3) . . . . ?
N6 C40 C41 C42 -173.2(2) . . . . ?
C39 C40 C41 C42 4.5(3) . . . . ?
C38 C37 C42 C41 -3.4(3) . . . . ?
N5 C37 C42 C41 178.09(19) . . . . ?
N5' C37 C42 C41 -162.7(8) . . . . ?
C40 C41 C42 C37 -0.3(3) . . . . ?
C40 N6 C43 C44 82.4(3) . . . . ?
C45 N6 C43 C44 -96.0(3) . . . . ?
C40 N6 C45 C46 -83.0(3) . . . . ?
C43 N6 C45 C46 95.5(3) . . . . ?
Fe1 N7' C47 C52 74(3) . . . . ?
Fe1 N7' C47 C48 -116.4(19) . . . . ?
O1 N7 C47 C52 -123.1(3) . . . . ?
Fe1 N7 C47 C52 72.5(4) . . . . ?
O1 N7 C47 C48 58.2(4) . . . . ?
Fe1 N7 C47 C48 -106.2(3) . . . . ?
C52 C47 C48 C49 -1.4(3) . . . . ?
N7' C47 C48 C49 -172.3(10) . . . . ?
N7 C47 C48 C49 177.3(2) . . . . ?
C47 C48 C49 C50 1.8(3) . . . . ?
C55 N8 C50 C51 -11.6(3) . . . . ?
C53 N8 C50 C51 170.8(2) . . . . ?
C55 N8 C50 C49 168.7(2) . . . . ?
C53 N8 C50 C49 -8.9(3) . . . . ?
C48 C49 C50 N8 179.5(2) . . . . ?
C48 C49 C50 C51 -0.2(3) . . . . ?
N8 C50 C51 C52 178.5(2) . . . . ?
C49 C50 C51 C52 -1.8(3) . . . . ?
C48 C47 C52 C51 -0.5(3) . . . . ?
N7' C47 C52 C51 168.6(8) . . . . ?
N7 C47 C52 C51 -179.3(2) . . . . ?
C50 C51 C52 C47 2.2(3) . . . . ?
C50 N8 C53 C54 89.5(3) . . . . ?
C55 N8 C53 C54 -88.3(3) . . . . ?
C50 N8 C55 C56 94.3(3) . . . . ?
C53 N8 C55 C56 -87.9(3) . . . . ?
